data_1010867
loop_
_publ_author_name
'Hey, M H'
'Bannister, F A'

_publ_section_title
;
Studies on the Zeolites. Part IX. Scolecite and Metascolecite.
;
_journal_coden_ASTM MIASA6
_journal_name_full
;
Mineralogical Magazine and Journal of the Mineralogical Society (1876-
1968)
;
_journal_page_first 227
_journal_page_last 253
_journal_paper_doi 10.1180/minmag.1936.024.152.02
_journal_volume 24
_journal_year 1936
_chemical_formula_structural 'Ca Al2 Si3 O10 (H2 O)3'
_chemical_formula_sum 'Al2 Ca H6 O13 Si3'
_chemical_name_mineral Scolecite
_chemical_name_systematic 'Calcium alumosilicate hydrate *'
_cell_angle_alpha 90
_cell_angle_beta 89.35
_cell_angle_gamma 90
_cell_formula_units_Z 8
_cell_length_a 18.48
_cell_length_b 18.95
_cell_length_c 6.54
_cell_volume 2290.1
_cod_original_formula_sum 'H6 Al2 Ca O13 Si3'
_cod_database_code 1010867

loop_
_atom_site_label
_atom_site_fract_x
_atom_site_fract_y
_atom_site_fract_z
? ? ? ?
